data_2239638
loop_
_publ_author_name
'Gao, Ning'
'Luo, Hai-Kun'
'Qin, Rui-Rui'
'He, Ming-Yang'

_publ_section_title
;
 2,3,5,6-Tetrafluoro-1,4-bis({[(thiophen-2-yl)methylidene]amino}methyl)benzene
;
_journal_issue 7
_journal_name_full 'Acta Crystallographica Section E'
_journal_page_first o749
_journal_paper_doi 10.1107/S1600536814012434
_journal_volume 70
_journal_year 2014
_chemical_formula_iupac 'C18 H12 F4 N2 S2'
_chemical_formula_moiety 'C18 H12 F4 N2 S2'
_chemical_formula_sum 'C18 H12 F4 N2 S2'
_chemical_formula_weight 396.42
_chemical_name_systematic
;
2,3,5,6-Tetrafluoro-1,4-bis({[(thiophen-2-yl)methylidene]amino}methyl)benzene
;
_space_group_IT_number 14
_symmetry_cell_setting monoclinic
_symmetry_space_group_name_Hall '-P 2ybc'
_symmetry_space_group_name_H-M 'P 1 21/c 1'
_atom_sites_solution_hydrogens geom
_atom_sites_solution_primary direct
_atom_sites_solution_secondary difmap
_audit_creation_method SHELXL-97
_cell_angle_alpha 90.00
_cell_angle_beta 95.371(9)
_cell_angle_gamma 90.00
_cell_formula_units_Z 2
_cell_length_a 15.500(7)
_cell_length_b 4.865(2)
_cell_length_c 11.713(6)
_cell_measurement_reflns_used 5195
_cell_measurement_temperature 296(2)
_cell_measurement_theta_max 31.71
_cell_measurement_theta_min 2.64
_cell_volume 879.4(7)
_computing_cell_refinement 'APEX2 and SAINT (Bruker, 2007)'
_computing_data_collection 'APEX2 (Bruker, 2007)'
_computing_data_reduction 'SAINT (Bruker, 2007)'
_computing_molecular_graphics 'SHELXTL (Sheldrick, 2008) and DIAMOND (Brandenburg, 2005)'
_computing_publication_material 'SHELXTL (Sheldrick, 2008)'
_computing_structure_refinement 'SHELXL97 (Sheldrick, 2008)'
_computing_structure_solution 'SHELXS97 (Sheldrick, 2008)'
_diffrn_ambient_temperature 296(2)
_diffrn_measured_fraction_theta_full 0.994
_diffrn_measured_fraction_theta_max 0.994
_diffrn_measurement_device_type 'Bruker SMART APEX CCD'
_diffrn_measurement_method 'phi and omega scans'
_diffrn_radiation_monochromator graphite
_diffrn_radiation_source 'fine-focus sealed tube'
_diffrn_radiation_type MoK\a
_diffrn_radiation_wavelength 0.71073
_diffrn_reflns_av_R_equivalents 0.0177
_diffrn_reflns_av_sigmaI/netI 0.0157
_diffrn_reflns_limit_h_max 17
_diffrn_reflns_limit_h_min -18
_diffrn_reflns_limit_k_max 5
_diffrn_reflns_limit_k_min -5
_diffrn_reflns_limit_l_max 12
_diffrn_reflns_limit_l_min -13
_diffrn_reflns_number 6136
_diffrn_reflns_theta_full 25.02
_diffrn_reflns_theta_max 25.02
_diffrn_reflns_theta_min 2.64
_exptl_absorpt_coefficient_mu 0.347
_exptl_absorpt_correction_T_max 0.9339
_exptl_absorpt_correction_T_min 0.9214
_exptl_absorpt_correction_type multi-scan
_exptl_absorpt_process_details '(SADABS; Sheldrick, 2003)'
_exptl_crystal_colour colourless
_exptl_crystal_density_diffrn 1.497
_exptl_crystal_density_method 'not measured'
_exptl_crystal_description shape
_exptl_crystal_F_000 404
_exptl_crystal_size_max 0.24
_exptl_crystal_size_mid 0.22
_exptl_crystal_size_min 0.20
_refine_diff_density_max 0.182
_refine_diff_density_min -0.280
_refine_ls_extinction_method none
_refine_ls_goodness_of_fit_ref 1.023
_refine_ls_hydrogen_treatment constr
_refine_ls_matrix_type full
_refine_ls_number_parameters 118
_refine_ls_number_reflns 1541
_refine_ls_number_restraints 0
_refine_ls_restrained_S_all 1.023
_refine_ls_R_factor_all 0.0320
_refine_ls_R_factor_gt 0.0297
_refine_ls_shift/su_max 0.001
_refine_ls_shift/su_mean 0.000
_refine_ls_structure_factor_coef Fsqd
_refine_ls_weighting_details 'calc w=1/[\s^2^(Fo^2^)+(0.0516P)^2^+0.2970P] where P=(Fo^2^+2Fc^2^)/3'
_refine_ls_weighting_scheme calc
_refine_ls_wR_factor_gt 0.0861
_refine_ls_wR_factor_ref 0.0900
_reflns_number_gt 1427
_reflns_number_total 1541
_reflns_threshold_expression I>2sigma(I)
_cod_data_source_file im2454sup1.cif
_cod_data_source_block I
_cod_original_cell_volume 879.3(7)
_cod_original_sg_symbol_H-M 'P 21/c'
_cod_database_code 2239638
_cod_database_fobs_code 2239638

loop_
_symmetry_equiv_pos_as_xyz
'x, y, z'
'-x, y+1/2, -z+1/2'
'-x, -y, -z'
'x, -y-1/2, z-1/2'

loop_
_atom_site_type_symbol
_atom_site_label
_atom_site_fract_x
_atom_site_fract_y
_atom_site_fract_z
_atom_site_U_iso_or_equiv
_atom_site_adp_type
_atom_site_calc_flag
_atom_site_refinement_flags
_atom_site_occupancy
_atom_site_symmetry_multiplicity
C C1 0.43101(11) 0.7020(4) 0.85018(19) 0.0605(5) Uani d . 1 1
H H1 0.4750 0.8166 0.8818 0.073 Uiso calc R 1 1
C C2 0.40375(12) 0.6938(4) 0.73736(18) 0.0610(5) Uani d . 1 1
H H2 0.4266 0.8036 0.6826 0.073 Uiso calc R 1 1
C C3 0.33673(12) 0.5000(4) 0.71153(16) 0.0531(4) Uani d . 1 1
H H3 0.3110 0.4671 0.6378 0.064 Uiso calc R 1 1
C C4 0.31367(10) 0.3652(3) 0.80758(13) 0.0427(4) Uani d . 1 1
C C5 0.24772(9) 0.1542(3) 0.81301(13) 0.0428(4) Uani d . 1 1
H H5 0.2214 0.0838 0.7446 0.051 Uiso calc R 1 1
C C6 0.15903(10) -0.1584(3) 0.89660(15) 0.0464(4) Uani d . 1 1
H H6A 0.1831 -0.3231 0.9338 0.056 Uiso calc R 1 1
H H6B 0.1440 -0.2005 0.8162 0.056 Uiso calc R 1 1
C C7 0.07804(9) -0.0748(3) 0.95097(13) 0.0376(3) Uani d . 1 1
C C8 0.05197(9) -0.2024(3) 1.04813(12) 0.0388(3) Uani d . 1 1
C C9 0.02329(9) 0.1316(3) 0.90476(12) 0.0388(3) Uani d . 1 1
F F1 0.10088(7) -0.4083(2) 1.09813(8) 0.0566(3) Uani d . 1 1
F F2 0.04382(6) 0.2659(2) 0.80981(8) 0.0549(3) Uani d . 1 1
N N1 0.22433(8) 0.0614(3) 0.90663(12) 0.0445(3) Uani d . 1 1
S S1 0.37524(3) 0.47708(10) 0.92848(4) 0.05398(19) Uani d . 1 1

loop_
_atom_site_aniso_label
_atom_site_aniso_U_11
_atom_site_aniso_U_22
_atom_site_aniso_U_33
_atom_site_aniso_U_12
_atom_site_aniso_U_13
_atom_site_aniso_U_23
C1 0.0407(9) 0.0496(10) 0.0913(15) -0.0038(8) 0.0063(9) -0.0024(10)
C2 0.0532(10) 0.0521(10) 0.0809(14) 0.0022(9) 0.0229(9) 0.0114(10)
C3 0.0513(10) 0.0576(11) 0.0517(10) 0.0049(8) 0.0108(8) 0.0013(8)
C4 0.0354(7) 0.0451(9) 0.0477(9) 0.0048(6) 0.0052(6) -0.0031(7)
C5 0.0349(7) 0.0481(9) 0.0453(9) 0.0027(7) 0.0031(6) -0.0075(7)
C6 0.0391(8) 0.0437(9) 0.0575(10) -0.0013(7) 0.0107(7) -0.0063(7)
C7 0.0327(7) 0.0371(8) 0.0427(8) -0.0012(6) 0.0024(6) -0.0045(6)
C8 0.0366(7) 0.0355(8) 0.0429(8) 0.0042(6) -0.0033(6) 0.0009(6)
C9 0.0409(8) 0.0389(8) 0.0365(8) -0.0034(6) 0.0030(6) 0.0009(6)
F1 0.0541(6) 0.0549(6) 0.0601(6) 0.0183(5) 0.0013(5) 0.0136(5)
F2 0.0608(6) 0.0565(6) 0.0492(6) 0.0035(5) 0.0144(4) 0.0145(5)
N1 0.0341(7) 0.0488(8) 0.0510(8) -0.0003(6) 0.0056(6) -0.0053(6)
S1 0.0457(3) 0.0584(3) 0.0562(3) -0.00403(19) -0.0039(2) -0.0020(2)

loop_
_atom_type_symbol
_atom_type_description
_atom_type_scat_dispersion_real
_atom_type_scat_dispersion_imag
_atom_type_scat_source
C C 0.0033 0.0016 'International Tables Vol C Tables 4.2.6.8 and 6.1.1.4'
H H 0.0000 0.0000 'International Tables Vol C Tables 4.2.6.8 and 6.1.1.4'
N N 0.0061 0.0033 'International Tables Vol C Tables 4.2.6.8 and 6.1.1.4'
F F 0.0171 0.0103 'International Tables Vol C Tables 4.2.6.8 and 6.1.1.4'
S S 0.1246 0.1234 'International Tables Vol C Tables 4.2.6.8 and 6.1.1.4'

loop_
_geom_angle_atom_site_label_1
_geom_angle_atom_site_label_2
_geom_angle_atom_site_label_3
_geom_angle_site_symmetry_1
_geom_angle_site_symmetry_3
_geom_angle
C2 C1 S1 . . 112.19(15)
C2 C1 H1 . . 123.9
S1 C1 H1 . . 123.9
C1 C2 C3 . . 112.68(17)
C1 C2 H2 . . 123.7
C3 C2 H2 . . 123.7
C4 C3 C2 . . 112.58(17)
C4 C3 H3 . . 123.7
C2 C3 H3 . . 123.7
C3 C4 C5 . . 127.50(15)
C3 C4 S1 . . 110.81(13)
C5 C4 S1 . . 121.70(12)
N1 C5 C4 . . 123.20(14)
N1 C5 H5 . . 118.4
C4 C5 H5 . . 118.4
N1 C6 C7 . . 111.25(13)
N1 C6 H6A . . 109.4
C7 C6 H6A . . 109.4
N1 C6 H6B . . 109.4
C7 C6 H6B . . 109.4
H6A C6 H6B . . 108.0
C8 C7 C9 . . 115.32(13)
C8 C7 C6 . . 122.69(14)
C9 C7 C6 . . 121.97(14)
F1 C8 C9 . 3_557 118.11(13)
F1 C8 C7 . . 119.36(13)
C9 C8 C7 3_557 . 122.51(14)
F2 C9 C8 . 3_557 118.72(13)
F2 C9 C7 . . 119.11(13)
C8 C9 C7 3_557 . 122.16(14)
C5 N1 C6 . . 116.10(14)
C1 S1 C4 . . 91.74(10)

loop_
_geom_bond_atom_site_label_1
_geom_bond_atom_site_label_2
_geom_bond_site_symmetry_2
_geom_bond_distance
C1 C2 . 1.350(3)
C1 S1 . 1.713(2)
C1 H1 . 0.9300
C2 C3 . 1.414(3)
C2 H2 . 0.9300
C3 C4 . 1.378(2)
C3 H3 . 0.9300
C4 C5 . 1.454(2)
C4 S1 . 1.7202(17)
C5 N1 . 1.270(2)
C5 H5 . 0.9300
C6 N1 . 1.469(2)
C6 C7 . 1.515(2)
C6 H6A . 0.9700
C6 H6B . 0.9700
C7 C8 . 1.389(2)
C7 C9 . 1.391(2)
C8 F1 . 1.3555(17)
C8 C9 3_557 1.380(2)
C9 F2 . 1.3531(18)
C9 C8 3_557 1.380(2)

loop_
_geom_hbond_atom_site_label_D
_geom_hbond_atom_site_label_H
_geom_hbond_atom_site_label_A
_geom_hbond_site_symmetry_A
_geom_hbond_distance_DH
_geom_hbond_distance_HA
_geom_hbond_distance_DA
_geom_hbond_angle_DHA
_geom_hbond_publ_flag
C6 H6A F1 . 0.97 2.44 2.873(3) 107 no
C5 H5 F1 4_555 0.93 2.56 3.446(2) 159 yes
C6 H6B F1 4_555 0.97 2.63 3.542(2) 156 yes

loop_
_geom_torsion_atom_site_label_1
_geom_torsion_atom_site_label_2
_geom_torsion_atom_site_label_3
_geom_torsion_atom_site_label_4
_geom_torsion_site_symmetry_4
_geom_torsion
S1 C1 C2 C3 . -0.6(2)
C1 C2 C3 C4 . 0.7(2)
C2 C3 C4 C5 . -179.95(15)
C2 C3 C4 S1 . -0.37(19)
C3 C4 C5 N1 . -172.30(16)
S1 C4 C5 N1 . 8.2(2)
N1 C6 C7 C8 . -113.68(16)
N1 C6 C7 C9 . 68.1(2)
C9 C7 C8 F1 . 179.22(13)
C6 C7 C8 F1 . 0.8(2)
C9 C7 C8 C9 3_557 0.5(2)
C6 C7 C8 C9 3_557 -177.86(14)
C8 C7 C9 F2 . -179.81(13)
C6 C7 C9 F2 . -1.4(2)
C8 C7 C9 C8 3_557 -0.5(2)
C6 C7 C9 C8 3_557 177.88(14)
C4 C5 N1 C6 . -177.93(14)
C7 C6 N1 C5 . -120.34(16)
C2 C1 S1 C4 . 0.36(15)
C3 C4 S1 C1 . 0.02(14)
C5 C4 S1 C1 . 179.62(14)
